data_2008893
loop_
_publ_author_name
'Parvez, Masood'
'Ali, Saqib'
'Bhatti, Moazzam Hussain'
'Khokhar, Muhammad Nawaz'
'Mazhar, Muhammad'
'Qureshi, Sajid Iqbal'

_publ_section_title
;
 Tri-<i>n</i>-butyl(<i>N</i>-maleoyl-\b-alaninato)tin
;
_journal_issue 9
_journal_name_full 'Acta Crystallographica Section C'
_journal_page_first 1427
_journal_page_last 1429
_journal_paper_doi 10.1107/S010827019900743X
_journal_volume 55
_journal_year 1999
_chemical_formula_iupac '[Sn (C4 H9)3 (C7 H6 N O4)]'
_chemical_formula_moiety 'C19 H33 N O4 Sn'
_chemical_formula_sum 'C19 H33 N O4 Sn'
_chemical_formula_weight 458.15
_chemical_name_common 'Tri-n-Butyltin N-maleoyl-\b-alaninate'
_chemical_name_systematic
;
Tri-n-butyltin N-maleoyl-\b-alaninate
;
_space_group_IT_number 14
_symmetry_cell_setting monoclinic
_symmetry_space_group_name_Hall '-P 2yab'
_symmetry_space_group_name_H-M 'P 1 21/a 1'
_cell_angle_alpha 90.00
_cell_angle_beta 102.15(2)
_cell_angle_gamma 90.00
_cell_formula_units_Z 4
_cell_length_a 10.574(3)
_cell_length_b 16.812(2)
_cell_length_c 12.882(2)
_cell_measurement_reflns_used 25
_cell_measurement_temperature 170.0(10)
_cell_measurement_theta_max 15.0
_cell_measurement_theta_min 6.5
_cell_volume 2238.7(8)
_computing_cell_refinement 'MSC/AFC Diffractometer Control Software'
_computing_data_collection
;
MSC/AFC Diffractometer Control Software
(Molecular Structure Corporation, 1988)
;
_computing_data_reduction 'TEXSAN (Molecular Structure Corporation, 1994)'
_computing_molecular_graphics TEXSAN
_computing_publication_material SHELXL97
_computing_structure_refinement 'SHELXL97 (Sheldrick, 1997)'
_computing_structure_solution 'SAPI91 (Fan, 1991)'
_diffrn_ambient_temperature 170.0(10)
_diffrn_measurement_device_type 'Rigaku AFC-6S'
_diffrn_measurement_method \w-2\q
_diffrn_radiation_monochromator graphite
_diffrn_radiation_source 'fine-focus sealed tube'
_diffrn_radiation_type MoK\a
_diffrn_radiation_wavelength 0.71069
_diffrn_reflns_av_R_equivalents 0.088
_diffrn_reflns_av_sigmaI/netI 0.0815
_diffrn_reflns_limit_h_max 12
_diffrn_reflns_limit_h_min 0
_diffrn_reflns_limit_k_max 20
_diffrn_reflns_limit_k_min 0
_diffrn_reflns_limit_l_max 15
_diffrn_reflns_limit_l_min -15
_diffrn_reflns_number 4199
_diffrn_reflns_theta_max 25.05
_diffrn_reflns_theta_min 2.42
_diffrn_standards_decay_% 4.20
_diffrn_standards_interval_count 200
_diffrn_standards_number 3
_exptl_absorpt_coefficient_mu 1.161
_exptl_absorpt_correction_T_max 0.893
_exptl_absorpt_correction_T_min 0.611
_exptl_absorpt_correction_type 'empirical \y scan (3 reflections; North et al., 1968)'
_exptl_absorpt_process_details '\y scan (3 reflections) '
_exptl_crystal_colour colorless
_exptl_crystal_density_diffrn 1.359
_exptl_crystal_density_method 'not measured'
_exptl_crystal_description needle
_exptl_crystal_F_000 944
_exptl_crystal_size_max 0.47
_exptl_crystal_size_mid 0.11
_exptl_crystal_size_min 0.10
_refine_diff_density_max 0.683
_refine_diff_density_min -0.826
_refine_ls_extinction_method none
_refine_ls_goodness_of_fit_ref 1.020
_refine_ls_hydrogen_treatment mixed
_refine_ls_matrix_type full
_refine_ls_number_parameters 230
_refine_ls_number_reflns 3969
_refine_ls_number_restraints 8
_refine_ls_restrained_S_all 1.021
_refine_ls_R_factor_all 0.107
_refine_ls_R_factor_gt 0.039
_refine_ls_shift/su_max <0.001
_refine_ls_shift/su_mean 0.000
_refine_ls_structure_factor_coef Fsqd
_refine_ls_weighting_details 'w = 1/[\s^2^(Fo^2^)+(0.057P)^2^+7.52P] where P = (Fo^2^+2Fc^2^)/3'
_refine_ls_weighting_scheme calc
_refine_ls_wR_factor_ref 0.141
_reflns_number_gt 2363
_reflns_number_total 3969
_reflns_threshold_expression I>2\s(I)
_cod_data_source_file fg1551.cif
_cod_data_source_block Saqib6
_cod_depositor_comments
;
The following automatic conversions were performed:

'_refine_ls_weighting_scheme' value 'calc w =
1/[\s^2^(Fo^2^)+(0.057P)^2^+7.52P] where P = (Fo^2^+2Fc^2^)/3' was
changed to 'calc'. New tag '_refine_ls_weighting_details' was
created. The value of the new tag was set to 'w =
1/[\s^2^(Fo^2^)+(0.057P)^2^+7.52P] where P = (Fo^2^+2Fc^2^)/3'.

Automatic conversion script
Id: cif_fix_values 3143 2015-03-26 13:38:13Z robertas 
;
_cod_original_cell_volume 2238.6(8)
_cod_original_sg_symbol_H-M 'P 21/a'
_cod_database_code 2008893

loop_
_symmetry_equiv_pos_as_xyz
'x, y, z'
'-x+1/2, y+1/2, -z'
'-x, -y, -z'
'x-1/2, -y-1/2, z'

loop_
_atom_site_label
_atom_site_fract_x
_atom_site_fract_y
_atom_site_fract_z
_atom_site_U_iso_or_equiv
_atom_site_adp_type
_atom_site_calc_flag
_atom_site_refinement_flags
_atom_site_occupancy
_atom_site_disorder_assembly
_atom_site_disorder_group
_atom_site_type_symbol
Sn1 0.73434(5) 0.20625(3) 0.60912(4) 0.03863(17) Uani d . 1 . . Sn
O1 0.5728(4) 0.1219(3) 0.6063(4) 0.0430(12) Uani d . 1 . . O
O2 0.4303(5) 0.2180(3) 0.6128(4) 0.0452(13) Uani d . 1 . . O
O3 0.6703(5) -0.0662(3) 0.6408(4) 0.0547(14) Uani d . 1 . . O
O4 0.4012(6) 0.0121(5) 0.8533(5) 0.080(2) Uani d . 1 . . O
N1 0.5099(6) -0.0206(4) 0.7228(5) 0.0407(15) Uani d . 1 . . N
C1 0.6327(8) -0.0509(4) 0.7193(6) 0.0441(18) Uani d . 1 . . C
C2 0.7006(9) -0.0593(5) 0.8336(7) 0.062(2) Uani d . 1 . . C
H2 0.7866 -0.0779 0.8574 0.092 Uiso calc R 1 . . H
C3 0.6233(9) -0.0372(7) 0.8953(7) 0.072(3) Uani d . 1 . . C
H3 0.6436 -0.0376 0.9708 0.108 Uiso calc R 1 . . H
C4 0.4968(9) -0.0111(6) 0.8269(6) 0.059(2) Uani d . 1 . . C
C5 0.4084(7) -0.0035(4) 0.6300(6) 0.0427(18) Uani d . 1 . . C
H5A 0.3370 -0.0373 0.6317 0.064 Uiso calc R 1 . . H
H5B 0.4397 -0.0165 0.5682 0.064 Uiso calc R 1 . . H
C6 0.3596(7) 0.0831(4) 0.6197(6) 0.0397(17) Uani d . 1 . . C
H6A 0.2923 0.0870 0.5581 0.059 Uiso calc R 1 . . H
H6B 0.3232 0.0951 0.6793 0.059 Uiso calc R 1 . . H
C7 0.4612(7) 0.1454(4) 0.6124(6) 0.0388(17) Uani d . 1 . . C
C8 0.7442(9) 0.2508(6) 0.7667(7) 0.063(2) Uani d . 1 . . C
H8A 0.8328 0.2553 0.8006 0.094 Uiso calc R 1 . . H
H8B 0.7088 0.3030 0.7610 0.094 Uiso calc R 1 . . H
C9 0.6753(8) 0.2020(6) 0.8391(6) 0.062(2) Uani d . 1 . . C
H9A 0.7082 0.1493 0.8436 0.092 Uiso calc R 1 . . H
H9B 0.5858 0.1995 0.8075 0.092 Uiso calc R 1 . . H
C10 0.6912(15) 0.2358(10) 0.9521(8) 0.127(6) Uani d . 1 . . C
H10A 0.7805 0.2364 0.9848 0.191 Uiso calc R 1 . . H
H10B 0.6613 0.2892 0.9477 0.191 Uiso calc R 1 . . H
C11 0.6209(14) 0.1904(11) 1.0196(9) 0.144(7) Uani d . 1 . . C
H11A 0.6338 0.2145 1.0877 0.216 Uiso calc R 1 . . H
H11B 0.6523 0.1374 1.0266 0.216 Uiso calc R 1 . . H
H11C 0.5312 0.1902 0.9880 0.216 Uiso calc R 1 . . H
C12 0.8562(8) 0.1059(5) 0.5981(7) 0.062(2) Uani d D 1 . . C
H12A 0.8061 0.0618 0.5670 0.092 Uiso calc R 1 A 1 H
H12B 0.9174 0.1186 0.5562 0.092 Uiso calc R 1 A 1 H
C13 0.9258(12) 0.0866(7) 0.7142(10) 0.068(4) Uani d PD 0.660(11) B 1 C
H13A 0.9745 0.1317 0.7436 0.102 Uiso calc PR 0.660(11) B 1 H
H13B 0.8625 0.0767 0.7551 0.102 Uiso calc PR 0.660(11) B 1 H
C14 1.0167(14) 0.0144(8) 0.7230(12) 0.083(5) Uani d PD 0.660(11) B 1 C
H14A 0.9678 -0.0308 0.6941 0.124 Uiso calc PR 0.660(11) B 1 H
H14B 1.0794 0.0241 0.6814 0.124 Uiso calc PR 0.660(11) B 1 H
C15 1.0865(19) -0.0045(13) 0.8367(12) 0.108(6) Uiso d PD 0.660(11) B 1 C
H15A 1.1385 -0.0506 0.8367 0.162 Uiso calc PR 0.660(11) B 1 H
H15B 1.0246 -0.0139 0.8791 0.162 Uiso calc PR 0.660(11) B 1 H
H15C 1.1398 0.0392 0.8648 0.162 Uiso calc PR 0.660(11) B 1 H
C13' 0.9894(15) 0.0877(16) 0.6679(19) 0.068(4) Uani d PD 0.340(11) B 2 C
H13C 1.0401 0.1346 0.6830 0.102 Uiso calc PR 0.340(11) B 2 H
H13D 1.0351 0.0498 0.6353 0.102 Uiso calc PR 0.340(11) B 2 H
C14' 0.953(3) 0.054(2) 0.768(2) 0.083(5) Uani d PD 0.340(11) B 2 C
H14C 0.9124 0.0039 0.7511 0.124 Uiso calc PR 0.340(11) B 2 H
H14D 0.8914 0.0884 0.7885 0.124 Uiso calc PR 0.340(11) B 2 H
C15' 1.065(3) 0.042(3) 0.866(3) 0.108(6) Uiso d PD 0.340(11) B 2 C
H15D 1.0309 0.0271 0.9255 0.162 Uiso calc PR 0.340(11) B 2 H
H15E 1.1119 0.0905 0.8810 0.162 Uiso calc PR 0.340(11) B 2 H
H15F 1.1215 0.0017 0.8510 0.162 Uiso calc PR 0.340(11) B 2 H
C16 0.6444(8) 0.2726(5) 0.4711(6) 0.048(2) Uani d . 1 . . C
H16A 0.5918 0.3125 0.4926 0.072 Uiso calc R 1 . . H
H16B 0.7105 0.2989 0.4445 0.072 Uiso calc R 1 . . H
C17 0.5623(11) 0.2266(5) 0.3810(7) 0.074(3) Uani d . 1 . . C
H17A 0.4957 0.2003 0.4069 0.110 Uiso calc R 1 . . H
H17B 0.6145 0.1868 0.3586 0.110 Uiso calc R 1 . . H
C18 0.4999(13) 0.2765(8) 0.2842(9) 0.108(5) Uani d D 1 . . C
H18A 0.5591 0.3159 0.2712 0.162 Uiso calc R 1 C 1 H
H18B 0.4787 0.2435 0.2232 0.162 Uiso calc R 1 C 1 H
C19 0.378(2) 0.3160(16) 0.305(2) 0.161(9) Uiso d PD 0.644(18) D 1 C
H19A 0.3403 0.3475 0.2449 0.242 Uiso calc PR 0.644(18) D 1 H
H19B 0.4000 0.3490 0.3657 0.242 Uiso calc PR 0.644(18) D 1 H
H19C 0.3187 0.2764 0.3159 0.242 Uiso calc PR 0.644(18) D 1 H
C19' 0.373(3) 0.254(3) 0.210(3) 0.161(9) Uiso d PD 0.356(18) D 2 C
H19D 0.3517 0.2924 0.1551 0.242 Uiso calc PR 0.356(18) D 2 H
H19E 0.3060 0.2516 0.2489 0.242 Uiso calc PR 0.356(18) D 2 H
H19F 0.3818 0.2032 0.1794 0.242 Uiso calc PR 0.356(18) D 2 H

loop_
_atom_site_aniso_label
_atom_site_aniso_U_11
_atom_site_aniso_U_22
_atom_site_aniso_U_33
_atom_site_aniso_U_12
_atom_site_aniso_U_13
_atom_site_aniso_U_23
Sn1 0.0363(3) 0.0362(3) 0.0461(3) -0.0020(3) 0.01508(19) 0.0011(3)
O1 0.034(3) 0.038(3) 0.063(3) 0.002(2) 0.023(2) 0.002(2)
O2 0.039(3) 0.038(3) 0.062(3) 0.001(2) 0.019(2) -0.001(2)
O3 0.058(3) 0.054(4) 0.058(4) 0.009(3) 0.024(3) -0.008(3)
O4 0.066(4) 0.129(6) 0.053(4) 0.022(4) 0.033(3) 0.010(4)
N1 0.043(4) 0.042(4) 0.040(3) 0.006(3) 0.016(3) 0.007(3)
C1 0.052(5) 0.033(4) 0.049(5) 0.000(4) 0.014(4) -0.002(3)
C2 0.053(5) 0.067(6) 0.064(6) 0.004(5) 0.010(4) 0.007(5)
C3 0.057(5) 0.117(9) 0.040(5) 0.011(6) 0.008(4) 0.015(5)
C4 0.055(5) 0.083(7) 0.044(5) 0.010(5) 0.025(4) 0.009(4)
C5 0.052(5) 0.034(4) 0.047(4) -0.008(3) 0.019(4) 0.002(3)
C6 0.033(4) 0.037(4) 0.051(4) -0.003(3) 0.015(3) 0.003(3)
C7 0.042(4) 0.037(4) 0.039(4) 0.007(3) 0.013(3) 0.007(3)
C8 0.074(6) 0.067(6) 0.054(5) -0.027(5) 0.028(5) -0.002(5)
C9 0.061(5) 0.077(6) 0.052(5) -0.012(5) 0.024(4) 0.002(5)
C10 0.159(13) 0.184(15) 0.051(6) -0.056(11) 0.049(8) -0.006(8)
C11 0.147(13) 0.232(19) 0.065(8) -0.027(13) 0.046(8) 0.008(10)
C12 0.042(5) 0.038(5) 0.107(7) -0.004(4) 0.020(5) 0.000(5)
C13 0.038(8) 0.038(6) 0.123(14) 0.012(6) 0.006(7) 0.003(7)
C14 0.056(9) 0.069(11) 0.115(13) 0.016(7) -0.003(8) 0.025(9)
C13' 0.038(8) 0.038(6) 0.123(14) 0.012(6) 0.006(7) 0.003(7)
C14' 0.056(9) 0.069(11) 0.115(13) 0.016(7) -0.003(8) 0.025(9)
C16 0.051(5) 0.046(5) 0.050(5) -0.001(4) 0.018(4) 0.004(3)
C17 0.094(7) 0.056(6) 0.063(6) -0.013(5) 0.000(5) 0.014(5)
C18 0.123(11) 0.110(11) 0.074(7) -0.020(8) -0.017(7) 0.027(7)

loop_
_atom_type_symbol
_atom_type_description
_atom_type_scat_dispersion_real
_atom_type_scat_dispersion_imag
_atom_type_scat_source
C C 0.0033 0.0016 'International Tables Vol C Tables 4.2.6.8 and 6.1.1.4'
H H 0.0000 0.0000 'International Tables Vol C Tables 4.2.6.8 and 6.1.1.4'
N N 0.0061 0.0033 'International Tables Vol C Tables 4.2.6.8 and 6.1.1.4'
O O 0.0106 0.0060 'International Tables Vol C Tables 4.2.6.8 and 6.1.1.4'
Sn Sn -0.6537 1.4246 'International Tables Vol C Tables 4.2.6.8 and 6.1.1.4'

loop_
_geom_angle_atom_site_label_1
_geom_angle_atom_site_label_2
_geom_angle_atom_site_label_3
_geom_angle_site_symmetry_3
_geom_angle
_geom_angle_publ_flag
C16 Sn1 C8 . 121.8(4) y
C16 Sn1 C12 . 121.4(3) y
C8 Sn1 C12 . 115.3(4) y
C16 Sn1 O1 . 96.5(2) y
C8 Sn1 O1 . 97.1(3) y
C12 Sn1 O1 . 88.1(3) y
C16 Sn1 O2 4_665 88.3(2) y
C8 Sn1 O2 4_665 85.8(3) y
C12 Sn1 O2 4_665 83.8(2) y
O1 Sn1 O2 4_665 171.88(17) y
C7 O1 Sn1 . 121.7(5) y
C7 O2 Sn1 4_565 136.7(4) y
C4 N1 C1 . 110.7(6) y
C4 N1 C5 . 124.4(6) y
C1 N1 C5 . 124.9(6) y
O3 C1 N1 . 125.6(7) n
O3 C1 C2 . 129.5(8) n
N1 C1 C2 . 104.9(6) n
C3 C2 C1 . 109.8(8) n
C2 C3 C4 . 108.6(8) n
O4 C4 N1 . 125.0(8) n
O4 C4 C3 . 128.9(8) n
N1 C4 C3 . 106.0(7) n
N1 C5 C6 . 115.7(6) n
C7 C6 C5 . 115.4(6) n
O1 C7 O2 . 123.3(7) n
O1 C7 C6 . 118.0(6) n
O2 C7 C6 . 118.7(6) n
C9 C8 Sn1 . 116.9(6) n
C8 C9 C10 . 114.0(8) n
C11 C10 C9 . 113.6(11) n
C13' C12 C13 . 37.3(10) n
C13' C12 Sn1 . 127.5(12) n
C13 C12 Sn1 . 105.7(6) n
C14 C13 C12 . 113.5(10) n
C15 C14 C13 . 113.8(14) n
C12 C13' C14' . 102.0(15) n
C13' C14' C15' . 117(2) n
C17 C16 Sn1 . 117.0(5) n
C16 C17 C18 . 115.1(8) n
C19 C18 C19' . 63(2) n
C19 C18 C17 . 109.5(15) n
C19' C18 C17 . 123(2) n

loop_
_geom_bond_atom_site_label_1
_geom_bond_atom_site_label_2
_geom_bond_site_symmetry_2
_geom_bond_distance
_geom_bond_publ_flag
Sn1 C8 . 2.145(8) y
Sn1 C12 . 2.146(8) y
Sn1 C16 . 2.144(7) y
Sn1 O1 . 2.215(5) y
Sn1 O2 4_665 2.424(5) y
O1 C7 . 1.262(8) y
O2 C7 . 1.263(8) y
O2 Sn1 4_565 2.424(5) n
O3 C1 . 1.190(8) y
O4 C4 . 1.197(10) y
N1 C4 . 1.387(9) y
N1 C1 . 1.404(9) y
N1 C5 . 1.457(9) y
C1 C2 . 1.503(11) n
C2 C3 . 1.309(12) n
C3 C4 . 1.503(12) n
C5 C6 . 1.540(10) n
C6 C7 . 1.518(10) n
C8 C9 . 1.536(11) n
C9 C10 . 1.539(13) n
C10 C11 . 1.470(16) n
C12 C13' . 1.533(10) n
C12 C13 . 1.555(9) n
C13 C14 . 1.537(9) n
C14 C15 . 1.528(9) n
C13' C14' . 1.534(10) n
C14' C15' . 1.545(10) n
C16 C17 . 1.508(11) n
C17 C18 . 1.533(13) n
C18 C19 . 1.518(10) n
C18 C19' . 1.524(10) n

loop_
_geom_torsion_atom_site_label_1
_geom_torsion_atom_site_label_2
_geom_torsion_atom_site_label_3
_geom_torsion_atom_site_label_4
_geom_torsion_site_symmetry_1
_geom_torsion
_geom_torsion_publ_flag
C16 Sn1 O1 C7 . -59.5(6) n
C8 Sn1 O1 C7 . 63.8(6) n
C12 Sn1 O1 C7 . 179.0(6) n
O2 Sn1 O1 C7 4_665 174.0(11) n
C4 N1 C1 O3 . 178.8(8) n
C5 N1 C1 O3 . 0.4(12) n
C4 N1 C1 C2 . -0.8(9) n
C5 N1 C1 C2 . -179.2(7) n
O3 C1 C2 C3 . -178.7(9) n
N1 C1 C2 C3 . 0.9(10) n
C1 C2 C3 C4 . -0.6(12) n
C1 N1 C4 O4 . -178.3(9) n
C5 N1 C4 O4 . 0.1(14) n
C1 N1 C4 C3 . 0.5(10) n
C5 N1 C4 C3 . 178.8(7) n
C2 C3 C4 O4 . 178.9(11) n
C2 C3 C4 N1 . 0.1(12) n
C4 N1 C5 C6 . 60.2(10) n
C1 N1 C5 C6 . -121.6(7) n
N1 C5 C6 C7 . 59.9(8) n
Sn1 O1 C7 O2 . 5.3(10) n
Sn1 O1 C7 C6 . -174.7(5) n
Sn1 O2 C7 O1 4_565 174.2(5) n
Sn1 O2 C7 C6 4_565 -5.8(11) n
C5 C6 C7 O1 . 5.8(10) n
C5 C6 C7 O2 . -174.2(6) n
C16 Sn1 C8 C9 . 118.2(7) n
C12 Sn1 C8 C9 . -75.3(8) n
O1 Sn1 C8 C9 . 16.0(8) n
O2 Sn1 C8 C9 4_665 -156.3(7) n
Sn1 C8 C9 C10 . 177.7(9) n
C8 C9 C10 C11 . 177.8(12) n
C16 Sn1 C12 C13' . 133.4(13) n
C8 Sn1 C12 C13' . -33.2(14) n
O1 Sn1 C12 C13' . -130.1(13) n
O2 Sn1 C12 C13' 4_665 49.2(13) n
C16 Sn1 C12 C13 . 167.7(7) n
C8 Sn1 C12 C13 . 1.1(8) n
O1 Sn1 C12 C13 . -95.8(7) n
O2 Sn1 C12 C13 4_665 83.5(7) n
C13' C12 C13 C14 . -48.7(19) n
Sn1 C12 C13 C14 . 178.9(10) n
C12 C13 C14 C15 . 179.4(13) n
C13 C12 C13' C14' . 15.2(17) n
Sn1 C12 C13' C14' . 79(2) n
C12 C13' C14' C15' . -170(3) n
C8 Sn1 C16 C17 . -139.2(7) n
C12 Sn1 C16 C17 . 55.1(8) n
O1 Sn1 C16 C17 . -36.7(7) n
O2 Sn1 C16 C17 4_665 136.8(7) n
Sn1 C16 C17 C18 . 179.9(8) n
C16 C17 C18 C19 . -81.4(17) n
C16 C17 C18 C19' . -152(3) n
